data_4305784
loop_
_publ_author_name
'Naz Shan'
'Samuel M. Hawxwell'
'Harry Adams'
'Lee Brammer'
'Jim A. Thomas'

_publ_section_title
;
Self-Assembly of Electroactive Thiacrown Ruthenium(II) Complexes into
Hydrogen-Bonded Chain and Tape Networks
;
_journal_name_full 'Inorganic Chemistry'
_journal_page_first 11551
_journal_page_last 11560
_journal_paper_doi 10.1021/ic8007359
_journal_volume 47
_journal_year 2008
_chemical_formula_sum 'C23 H35 F12 N5 O4 P2 Ru S4'
_chemical_formula_weight 964.81
_chemical_name_systematic
; 
 ? 
;
_space_group_IT_number 14
_symmetry_cell_setting monoclinic
_symmetry_space_group_name_Hall '-P 2yn'
_symmetry_space_group_name_H-M 'P 1 21/n 1'
_atom_sites_solution_hydrogens geom
_atom_sites_solution_primary direct
_atom_sites_solution_secondary difmap
_audit_creation_method SHELXL-97
_cell_angle_alpha 90.00
_cell_angle_beta 92.1550(10)
_cell_angle_gamma 90.00
_cell_formula_units_Z 4
_cell_length_a 10.0122(4)
_cell_length_b 15.7691(7)
_cell_length_c 22.5666(10)
_cell_measurement_reflns_used 7604
_cell_measurement_temperature 150(2)
_cell_measurement_theta_max 46.513
_cell_measurement_theta_min 5.095
_cell_volume 3560.4(3)
_computing_cell_refinement 'Bruker SMART'
_computing_data_collection 'Bruker SMART'
_computing_data_reduction 'Bruker SHELXTL'
_computing_molecular_graphics 'Bruker SHELXTL'
_computing_publication_material 'Bruker SHELXTL'
_computing_structure_refinement 'SHELXL-97 (Sheldrick, 1997)'
_computing_structure_solution 'SHELXS-97 (Sheldrick, 1990)'
_diffrn_ambient_temperature 150(2)
_diffrn_measured_fraction_theta_full 0.995
_diffrn_measured_fraction_theta_max 0.995
_diffrn_measurement_device_type 'CCD area detector'
_diffrn_measurement_method 'phi and omega scans'
_diffrn_radiation_monochromator graphite
_diffrn_radiation_source 'fine-focus sealed tube'
_diffrn_radiation_type MoK\a
_diffrn_radiation_wavelength 0.71073
_diffrn_reflns_av_R_equivalents 0.0874
_diffrn_reflns_av_sigmaI/netI 0.0566
_diffrn_reflns_limit_h_max 11
_diffrn_reflns_limit_h_min -7
_diffrn_reflns_limit_k_max 17
_diffrn_reflns_limit_k_min -16
_diffrn_reflns_limit_l_max 24
_diffrn_reflns_limit_l_min -22
_diffrn_reflns_number 15238
_diffrn_reflns_theta_full 23.26
_diffrn_reflns_theta_max 23.26
_diffrn_reflns_theta_min 1.58
_exptl_absorpt_coefficient_mu 0.867
_exptl_absorpt_correction_T_max 0.8254
_exptl_absorpt_correction_T_min 0.7688
_exptl_absorpt_correction_type multi-scan
_exptl_absorpt_process_details sadabs
_exptl_crystal_colour orange
_exptl_crystal_density_diffrn 1.800
_exptl_crystal_density_method 'not measured'
_exptl_crystal_description block
_exptl_crystal_F_000 1944
_exptl_crystal_size_max 0.32
_exptl_crystal_size_mid 0.23
_exptl_crystal_size_min 0.23
_refine_diff_density_max 1.406
_refine_diff_density_min -1.284
_refine_diff_density_rms 0.130
_refine_ls_extinction_method none
_refine_ls_goodness_of_fit_ref 1.064
_refine_ls_hydrogen_treatment constr
_refine_ls_matrix_type full
_refine_ls_number_parameters 460
_refine_ls_number_reflns 5089
_refine_ls_number_restraints 8
_refine_ls_restrained_S_all 1.068
_refine_ls_R_factor_all 0.0766
_refine_ls_R_factor_gt 0.0660
_refine_ls_shift/su_max 0.000
_refine_ls_shift/su_mean 0.000
_refine_ls_structure_factor_coef Fsqd
_refine_ls_weighting_details 'calc w=1/[\s^2^(Fo^2^)+(0.0729P)^2^+21.0751P] where P=(Fo^2^+2Fc^2^)/3'
_refine_ls_weighting_scheme calc
_refine_ls_wR_factor_gt 0.1566
_refine_ls_wR_factor_ref 0.1627
_reflns_number_gt 4333
_reflns_number_total 5089
_reflns_threshold_expression >2sigma(I)
_cod_data_source_file ic8007359_si_001_5.cif
_cod_data_source_block iaj139m
_cod_depositor_comments
;
The following automatic conversions were performed:
'_symmetry_cell_setting' value 'Monoclinic' changed to 'monoclinic'
according to '/home/saulius/struct/CIF-dictionaries/cif_core.dic'
dictionary named 'cif_core.dic' version 2.4.1 from 2010-06-29.

Automatic conversion script
Id: cif_fix_enum 1527 2010-12-29 10:47:43Z saulius 
;
_cod_database_code 4305784

loop_
_symmetry_equiv_pos_as_xyz
'x, y, z'
'-x+1/2, y+1/2, -z+1/2'
'-x, -y, -z'
'x-1/2, -y-1/2, z-1/2'

loop_
_atom_site_label
_atom_site_type_symbol
_atom_site_fract_x
_atom_site_fract_y
_atom_site_fract_z
_atom_site_U_iso_or_equiv
_atom_site_adp_type
_atom_site_occupancy
_atom_site_symmetry_multiplicity
_atom_site_calc_flag
_atom_site_refinement_flags
_atom_site_disorder_assembly
_atom_site_disorder_group
Ru1 Ru 0.23440(5) -0.25372(4) 0.15850(2) 0.0237(2) Uani 1 1 d . . .
S1 S 0.27710(15) -0.35064(11) 0.08231(8) 0.0289(4) Uani 1 1 d . . .
S2 S 0.38257(18) -0.33256(14) 0.21717(9) 0.0407(5) Uani 1 1 d . . .
S3 S 0.18877(16) -0.16449(13) 0.23843(7) 0.0327(4) Uani 1 1 d . . .
S4 S 0.08245(16) -0.34742(12) 0.19732(8) 0.0309(4) Uani 1 1 d . . .
N1 N 0.0972(5) -0.1868(3) 0.0999(2) 0.0237(12) Uani 1 1 d . . .
N2 N 0.3759(5) -0.1644(4) 0.1234(2) 0.0252(13) Uani 1 1 d . . .
N3 N 0.0292(5) -0.1012(4) -0.1045(2) 0.0324(14) Uani 1 1 d . . .
H3' H 0.0612 -0.0898 -0.1394 0.039 Uiso 1 1 calc R . .
H3 H -0.0577 -0.1059 -0.1006 0.039 Uiso 1 1 calc R . .
N4 N 0.4799(6) 0.1299(4) 0.0950(3) 0.0347(14) Uani 1 1 d . . .
H4' H 0.4584 0.1839 0.0967 0.042 Uiso 1 1 calc R . .
H4 H 0.5622 0.1150 0.0874 0.042 Uiso 1 1 calc R . .
O1 O 0.2356(4) -0.1057(3) -0.0598(2) 0.0353(12) Uani 1 1 d . . .
O2 O 0.2698(4) 0.0895(3) 0.1149(2) 0.0380(12) Uani 1 1 d . . .
C1 C 0.3772(8) -0.4336(5) 0.1198(4) 0.050(2) Uani 1 1 d . . .
H1A H 0.3177 -0.4727 0.1408 0.060 Uiso 1 1 calc R . .
H1B H 0.4254 -0.4668 0.0901 0.060 Uiso 1 1 calc R . .
C1S C 0.1646(8) 0.0927(6) 0.5863(4) 0.052(2) Uani 1 1 d . . .
H1SA H 0.1263 0.0940 0.5457 0.078 Uiso 1 1 calc R . .
H1SB H 0.0928 0.0859 0.6143 0.078 Uiso 1 1 calc R . .
H1SC H 0.2270 0.0450 0.5906 0.078 Uiso 1 1 calc R . .
C2 C 0.4761(8) -0.3942(6) 0.1636(4) 0.055(2) Uani 1 1 d . . .
H2A H 0.5382 -0.3568 0.1427 0.066 Uiso 1 1 calc R . .
H2B H 0.5290 -0.4390 0.1844 0.066 Uiso 1 1 calc R . .
C3 C 0.5022(8) -0.2635(6) 0.2541(4) 0.049(2) Uani 1 1 d . . .
H3A H 0.5785 -0.2966 0.2711 0.059 Uiso 1 1 calc R . .
H3B H 0.5366 -0.2214 0.2260 0.059 Uiso 1 1 calc R . .
C4 C 0.4283(8) -0.2191(6) 0.3034(3) 0.047(2) Uani 1 1 d . . .
H4A H 0.3722 -0.2616 0.3230 0.057 Uiso 1 1 calc R . .
H4B H 0.4954 -0.1986 0.3334 0.057 Uiso 1 1 calc R . .
C5 C 0.3408(7) -0.1456(6) 0.2850(3) 0.044(2) Uani 1 1 d . . .
H5A H 0.3969 -0.1049 0.2636 0.052 Uiso 1 1 calc R . .
H5B H 0.3132 -0.1170 0.3216 0.052 Uiso 1 1 calc R . .
C6 C 0.0887(8) -0.2339(5) 0.2870(3) 0.0414(19) Uani 1 1 d . . .
H6A H 0.1492 -0.2726 0.3098 0.050 Uiso 1 1 calc R . .
H6B H 0.0408 -0.1985 0.3155 0.050 Uiso 1 1 calc R . .
C7 C -0.0125(7) -0.2859(6) 0.2495(3) 0.0410(19) Uani 1 1 d . . .
H7A H -0.0763 -0.2479 0.2280 0.049 Uiso 1 1 calc R . .
H7B H -0.0635 -0.3241 0.2752 0.049 Uiso 1 1 calc R . .
C8 C -0.0353(8) -0.3802(6) 0.1386(4) 0.047(2) Uani 1 1 d . . .
H8A H -0.1152 -0.4060 0.1560 0.056 Uiso 1 1 calc R . .
H8B H -0.0645 -0.3304 0.1148 0.056 Uiso 1 1 calc R . .
C9 C 0.0312(8) -0.4441(6) 0.0994(4) 0.047(2) Uani 1 1 d . . .
H9A H -0.0391 -0.4758 0.0768 0.057 Uiso 1 1 calc R . .
H9B H 0.0809 -0.4852 0.1250 0.057 Uiso 1 1 calc R . .
C10 C 0.1268(7) -0.4067(5) 0.0559(4) 0.0395(18) Uani 1 1 d . . .
H10A H 0.0747 -0.3670 0.0301 0.047 Uiso 1 1 calc R . .
H10B H 0.1559 -0.4537 0.0303 0.047 Uiso 1 1 calc R . .
C11 C 0.1298(6) -0.1738(4) 0.0424(3) 0.0243(15) Uani 1 1 d . . .
H11 H 0.2115 -0.1972 0.0298 0.029 Uiso 1 1 calc R . .
C12 C 0.0536(6) -0.1294(4) 0.0017(3) 0.0244(15) Uani 1 1 d . . .
C13 C -0.0681(6) -0.0965(4) 0.0185(3) 0.0261(15) Uani 1 1 d . . .
H13 H -0.1265 -0.0683 -0.0092 0.031 Uiso 1 1 calc R . .
C14 C -0.1012(6) -0.1064(4) 0.0776(3) 0.0275(16) Uani 1 1 d . . .
H14 H -0.1817 -0.0826 0.0911 0.033 Uiso 1 1 calc R . .
C15 C -0.0178(6) -0.1507(4) 0.1164(3) 0.0256(15) Uani 1 1 d . . .
H15 H -0.0423 -0.1559 0.1565 0.031 Uiso 1 1 calc R . .
C16 C 0.1120(6) -0.1114(4) -0.0575(3) 0.0252(15) Uani 1 1 d . . .
C17 C 0.4803(6) -0.1882(5) 0.0914(3) 0.0273(16) Uani 1 1 d . . .
H17 H 0.4991 -0.2471 0.0883 0.033 Uiso 1 1 calc R . .
C18 C 0.5610(6) -0.1320(5) 0.0632(3) 0.0289(16) Uani 1 1 d . . .
H18 H 0.6334 -0.1521 0.0410 0.035 Uiso 1 1 calc R . .
C19 C 0.5366(6) -0.0471(5) 0.0671(3) 0.0277(16) Uani 1 1 d . . .
H19 H 0.5918 -0.0074 0.0480 0.033 Uiso 1 1 calc R . .
C20 C 0.4291(6) -0.0197(5) 0.0998(3) 0.0249(15) Uani 1 1 d . . .
C21 C 0.3517(6) -0.0811(4) 0.1264(3) 0.0235(15) Uani 1 1 d . . .
H21 H 0.2771 -0.0628 0.1479 0.028 Uiso 1 1 calc R . .
C22 C 0.3882(6) 0.0710(5) 0.1040(3) 0.0285(16) Uani 1 1 d . . .
P2 P 0.26596(18) 0.03377(15) 0.76127(8) 0.0381(5) Uani 1 1 d D . .
F7 F 0.2871(6) 0.1172(4) 0.7985(3) 0.0771(17) Uani 1 1 d . A .
F8 F 0.1259(6) 0.0698(5) 0.7379(4) 0.110(3) Uani 1 1 d . A .
F9 F 0.2163(14) -0.0101(7) 0.8180(4) 0.072(4) Uiso 0.59(2) 1 d PDU A 1
F9' F 0.1484(19) 0.0047(11) 0.8023(8) 0.083(6) Uiso 0.41(2) 1 d PDU A 2
F10 F 0.2454(9) -0.0620(7) 0.7341(6) 0.052(3) Uiso 0.59(2) 1 d PDU A 1
F10' F 0.2368(11) -0.0357(9) 0.7129(6) 0.042(4) Uiso 0.41(2) 1 d PDU A 2
F11 F 0.4111(5) 0.0026(5) 0.7789(3) 0.099(2) Uani 1 1 d . A .
F12 F 0.3373(6) 0.0777(6) 0.7061(3) 0.102(2) Uani 1 1 d . A .
P1 P 0.20570(19) -0.15443(13) 0.48270(9) 0.0387(5) Uani 1 1 d . . .
F1 F 0.1278(6) -0.0705(4) 0.4985(3) 0.0727(16) Uani 1 1 d . . .
F2 F 0.0647(5) -0.2024(3) 0.4776(2) 0.0624(14) Uani 1 1 d . . .
F3 F 0.2141(6) -0.1794(5) 0.5517(3) 0.090(2) Uani 1 1 d . . .
F4 F 0.2753(7) -0.2394(4) 0.4669(4) 0.114(3) Uani 1 1 d . . .
F5 F 0.3425(5) -0.1062(4) 0.4886(3) 0.091(2) Uani 1 1 d . . .
F6 F 0.1896(6) -0.1293(4) 0.4146(2) 0.0773(17) Uani 1 1 d . . .
N1S N 0.2357(6) 0.1718(5) 0.5988(3) 0.0469(18) Uani 1 1 d . . .
O2S O 0.1849(7) 0.2244(4) 0.6313(3) 0.0707(19) Uani 1 1 d . . .
O1S O 0.3444(6) 0.1829(5) 0.5765(3) 0.074(2) Uani 1 1 d . . .

loop_
_atom_site_aniso_label
_atom_site_aniso_U_11
_atom_site_aniso_U_22
_atom_site_aniso_U_33
_atom_site_aniso_U_23
_atom_site_aniso_U_13
_atom_site_aniso_U_12
Ru1 0.0136(3) 0.0332(4) 0.0243(3) 0.0031(2) 0.0020(2) 0.0009(2)
S1 0.0213(8) 0.0307(10) 0.0347(9) -0.0010(8) 0.0010(7) 0.0020(7)
S2 0.0297(9) 0.0510(13) 0.0409(11) 0.0088(9) -0.0059(8) 0.0054(9)
S3 0.0244(8) 0.0461(12) 0.0279(9) -0.0002(8) 0.0063(7) 0.0007(8)
S4 0.0254(9) 0.0377(11) 0.0297(9) 0.0048(8) 0.0011(7) -0.0065(7)
N1 0.015(3) 0.028(3) 0.029(3) 0.005(2) 0.004(2) 0.000(2)
N2 0.010(2) 0.035(4) 0.031(3) 0.000(3) 0.002(2) -0.001(2)
N3 0.023(3) 0.048(4) 0.027(3) 0.005(3) 0.003(2) 0.000(3)
N4 0.029(3) 0.026(4) 0.049(4) -0.002(3) 0.011(3) 0.002(3)
O1 0.018(3) 0.055(4) 0.033(3) 0.006(2) 0.0093(19) -0.004(2)
O2 0.018(2) 0.041(3) 0.055(3) 0.005(3) 0.008(2) 0.004(2)
C1 0.054(5) 0.038(5) 0.057(5) -0.006(4) -0.011(4) 0.020(4)
C1S 0.044(5) 0.064(6) 0.047(5) -0.008(4) -0.008(4) -0.004(4)
C2 0.044(5) 0.060(6) 0.061(6) 0.004(5) -0.005(4) 0.019(4)
C3 0.036(4) 0.059(6) 0.051(5) 0.001(4) -0.015(4) 0.001(4)
C4 0.038(4) 0.066(6) 0.037(4) 0.004(4) -0.005(3) -0.001(4)
C5 0.032(4) 0.067(6) 0.032(4) -0.006(4) 0.003(3) -0.017(4)
C6 0.040(4) 0.058(6) 0.026(4) 0.000(4) 0.006(3) -0.002(4)
C7 0.028(4) 0.056(5) 0.040(4) 0.013(4) 0.012(3) 0.001(4)
C8 0.041(4) 0.053(6) 0.046(5) 0.005(4) -0.001(4) -0.017(4)
C9 0.045(5) 0.048(5) 0.047(5) 0.007(4) -0.001(4) -0.015(4)
C10 0.032(4) 0.034(5) 0.052(5) -0.003(4) -0.002(3) -0.006(3)
C11 0.012(3) 0.032(4) 0.029(4) 0.002(3) 0.003(3) 0.000(3)
C12 0.016(3) 0.031(4) 0.026(3) -0.002(3) 0.003(3) 0.000(3)
C13 0.014(3) 0.031(4) 0.033(4) -0.004(3) -0.003(3) -0.002(3)
C14 0.012(3) 0.038(4) 0.033(4) -0.003(3) 0.005(3) 0.003(3)
C15 0.017(3) 0.034(4) 0.025(3) 0.000(3) 0.009(3) 0.000(3)
C16 0.020(3) 0.026(4) 0.030(4) -0.002(3) 0.003(3) -0.003(3)
C17 0.016(3) 0.031(4) 0.034(4) -0.002(3) 0.000(3) 0.003(3)
C18 0.010(3) 0.045(5) 0.031(4) -0.010(3) 0.003(3) -0.005(3)
C19 0.013(3) 0.045(5) 0.025(3) -0.002(3) 0.005(3) -0.007(3)
C20 0.012(3) 0.040(4) 0.022(3) -0.002(3) -0.004(2) 0.002(3)
C21 0.011(3) 0.035(4) 0.025(3) -0.005(3) 0.002(2) -0.002(3)
C22 0.021(4) 0.038(4) 0.026(3) -0.002(3) 0.000(3) 0.001(3)
P2 0.0250(9) 0.0582(14) 0.0312(10) -0.0109(9) 0.0030(8) -0.0008(9)
F7 0.081(4) 0.071(4) 0.081(4) -0.028(3) 0.026(3) -0.023(3)
F8 0.046(3) 0.120(6) 0.160(7) -0.042(5) -0.029(4) 0.028(4)
F11 0.050(3) 0.114(6) 0.130(6) -0.030(5) -0.039(3) 0.015(3)
F12 0.082(4) 0.167(7) 0.057(4) 0.019(4) 0.019(3) -0.017(4)
P1 0.0358(10) 0.0360(12) 0.0440(11) 0.0078(9) -0.0018(9) -0.0046(9)
F1 0.073(4) 0.064(4) 0.082(4) -0.019(3) 0.009(3) 0.005(3)
F2 0.051(3) 0.058(3) 0.077(4) 0.019(3) -0.015(3) -0.019(2)
F3 0.087(4) 0.121(6) 0.059(3) 0.035(4) -0.033(3) -0.048(4)
F4 0.087(5) 0.062(4) 0.195(9) 0.011(5) 0.035(5) 0.033(4)
F5 0.043(3) 0.090(5) 0.139(6) 0.045(4) -0.015(3) -0.027(3)
F6 0.087(4) 0.102(5) 0.043(3) 0.013(3) 0.016(3) 0.002(4)
N1S 0.037(4) 0.066(5) 0.038(4) 0.005(4) 0.005(3) -0.001(4)
O2S 0.085(5) 0.054(4) 0.076(5) -0.001(4) 0.030(4) 0.007(4)
O1S 0.051(4) 0.108(6) 0.064(4) -0.015(4) 0.015(3) -0.017(4)

loop_
_atom_type_symbol
_atom_type_description
_atom_type_scat_dispersion_real
_atom_type_scat_dispersion_imag
_atom_type_scat_source
C C 0.0033 0.0016 'International Tables Vol C Tables 4.2.6.8 and 6.1.1.4'
H H 0.0000 0.0000 'International Tables Vol C Tables 4.2.6.8 and 6.1.1.4'
N N 0.0061 0.0033 'International Tables Vol C Tables 4.2.6.8 and 6.1.1.4'
O O 0.0106 0.0060 'International Tables Vol C Tables 4.2.6.8 and 6.1.1.4'
F F 0.0171 0.0103 'International Tables Vol C Tables 4.2.6.8 and 6.1.1.4'
P P 0.1023 0.0942 'International Tables Vol C Tables 4.2.6.8 and 6.1.1.4'
S S 0.1246 0.1234 'International Tables Vol C Tables 4.2.6.8 and 6.1.1.4'
Ru Ru -1.2594 0.8363 'International Tables Vol C Tables 4.2.6.8 and 6.1.1.4'

loop_
_geom_angle_atom_site_label_1
_geom_angle_atom_site_label_2
_geom_angle_atom_site_label_3
_geom_angle
_geom_angle_site_symmetry_1
_geom_angle_site_symmetry_3
_geom_angle_publ_flag
N1 Ru1 N2 82.41(19) . . ?
N1 Ru1 S2 176.37(16) . . ?
N2 Ru1 S2 98.30(15) . . ?
N1 Ru1 S4 97.58(14) . . ?
N2 Ru1 S4 179.01(16) . . ?
S2 Ru1 S4 81.77(7) . . ?
N1 Ru1 S3 92.30(15) . . ?
N2 Ru1 S3 92.33(15) . . ?
S2 Ru1 S3 91.23(7) . . ?
S4 Ru1 S3 86.68(6) . . ?
N1 Ru1 S1 89.94(15) . . ?
N2 Ru1 S1 90.87(15) . . ?
S2 Ru1 S1 86.49(7) . . ?
S4 Ru1 S1 90.12(6) . . ?
S3 Ru1 S1 176.31(7) . . ?
C10 S1 C1 103.5(4) . . ?
C10 S1 Ru1 112.5(3) . . ?
C1 S1 Ru1 103.7(3) . . ?
C3 S2 C2 106.2(4) . . ?
C3 S2 Ru1 110.0(3) . . ?
C2 S2 Ru1 103.9(3) . . ?
C5 S3 C6 102.2(4) . . ?
C5 S3 Ru1 110.8(3) . . ?
C6 S3 Ru1 102.9(3) . . ?
C8 S4 C7 106.5(4) . . ?
C8 S4 Ru1 108.9(3) . . ?
C7 S4 Ru1 105.8(3) . . ?
C15 N1 C11 115.8(5) . . ?
C15 N1 Ru1 124.8(4) . . ?
C11 N1 Ru1 119.3(4) . . ?
C21 N2 C17 116.6(6) . . ?
C21 N2 Ru1 119.8(4) . . ?
C17 N2 Ru1 123.1(5) . . ?
C2 C1 S1 110.0(6) . . ?
C1 C2 S2 108.2(6) . . ?
C4 C3 S2 106.4(6) . . ?
C5 C4 C3 116.5(7) . . ?
C4 C5 S3 119.7(6) . . ?
C7 C6 S3 110.4(5) . . ?
C6 C7 S4 106.9(5) . . ?
C9 C8 S4 109.2(6) . . ?
C8 C9 C10 115.1(7) . . ?
C9 C10 S1 120.7(6) . . ?
C12 C11 N1 124.7(6) . . ?
C11 C12 C13 118.7(6) . . ?
C11 C12 C16 117.9(5) . . ?
C13 C12 C16 123.1(6) . . ?
C12 C13 C14 117.5(6) . . ?
C15 C14 C13 120.3(6) . . ?
N1 C15 C14 122.8(6) . . ?
O1 C16 N3 123.4(6) . . ?
O1 C16 C12 118.1(6) . . ?
N3 C16 C12 118.6(5) . . ?
N2 C17 C18 123.5(7) . . ?
C19 C18 C17 119.5(6) . . ?
C18 C19 C20 118.8(6) . . ?
C21 C20 C19 117.7(6) . . ?
C21 C20 C22 118.8(6) . . ?
C19 C20 C22 123.3(6) . . ?
N2 C21 C20 123.8(6) . . ?
O2 C22 N4 122.1(7) . . ?
O2 C22 C20 119.9(6) . . ?
N4 C22 C20 118.0(6) . . ?
F9 P2 F10' 101.9(7) . . ?
F9 P2 F11 88.5(6) . . ?
F10' P2 F11 96.0(6) . . ?
F9 P2 F7 88.4(5) . . ?
F10' P2 F7 167.5(7) . . ?
F11 P2 F7 91.2(4) . . ?
F9 P2 F8 97.3(6) . . ?
F10' P2 F8 83.1(6) . . ?
F11 P2 F8 174.2(5) . . ?
F7 P2 F8 88.7(4) . . ?
F10' P2 F9' 94.7(8) . . ?
F11 P2 F9' 117.3(9) . . ?
F7 P2 F9' 91.0(6) . . ?
F8 P2 F9' 68.4(9) . . ?
F9 P2 F12 172.4(6) . . ?
F10' P2 F12 80.8(7) . . ?
F11 P2 F12 84.1(4) . . ?
F7 P2 F12 89.9(4) . . ?
F8 P2 F12 90.1(4) . . ?
F9' P2 F12 158.5(9) . . ?
F9 P2 F10 81.9(6) . . ?
F11 P2 F10 84.8(4) . . ?
F7 P2 F10 169.6(6) . . ?
F8 P2 F10 96.3(5) . . ?
F9' P2 F10 82.4(7) . . ?
F12 P2 F10 99.2(5) . . ?
F4 P1 F5 92.3(4) . . ?
F4 P1 F1 177.1(4) . . ?
F5 P1 F1 90.6(4) . . ?
F4 P1 F6 91.3(4) . . ?
F5 P1 F6 91.0(4) . . ?
F1 P1 F6 88.7(3) . . ?
F4 P1 F2 88.8(4) . . ?
F5 P1 F2 178.8(4) . . ?
F1 P1 F2 88.3(3) . . ?
F6 P1 F2 89.5(3) . . ?
F4 P1 F3 90.2(5) . . ?
F5 P1 F3 91.3(3) . . ?
F1 P1 F3 89.7(4) . . ?
F6 P1 F3 177.2(3) . . ?
F2 P1 F3 88.2(3) . . ?
O1S N1S O2S 122.7(8) . . ?
O1S N1S C1S 118.5(8) . . ?
O2S N1S C1S 118.9(7) . . ?

loop_
_geom_bond_atom_site_label_1
_geom_bond_atom_site_label_2
_geom_bond_distance
_geom_bond_site_symmetry_2
_geom_bond_publ_flag
Ru1 N1 2.147(5) . ?
Ru1 N2 2.169(5) . ?
Ru1 S2 2.3133(19) . ?
Ru1 S4 2.3163(17) . ?
Ru1 S3 2.3462(18) . ?
Ru1 S1 2.3516(18) . ?
S1 C10 1.826(7) . ?
S1 C1 1.835(8) . ?
S2 C3 1.801(8) . ?
S2 C2 1.835(9) . ?
S3 C5 1.840(7) . ?
S3 C6 1.867(8) . ?
S4 C8 1.816(8) . ?
S4 C7 1.821(8) . ?
N1 C15 1.350(8) . ?
N1 C11 1.367(8) . ?
N2 C21 1.339(9) . ?
N2 C17 1.345(8) . ?
N3 C16 1.330(8) . ?
N4 C22 1.327(9) . ?
O1 C16 1.244(7) . ?
O2 C22 1.255(8) . ?
C1 C2 1.506(12) . ?
C1S N1S 1.458(11) . ?
C3 C4 1.528(12) . ?
C4 C5 1.501(12) . ?
C6 C7 1.533(11) . ?
C8 C9 1.511(12) . ?
C9 C10 1.514(11) . ?
C11 C12 1.365(9) . ?
C12 C13 1.391(9) . ?
C12 C16 1.505(9) . ?
C13 C14 1.395(9) . ?
C14 C15 1.377(9) . ?
C17 C18 1.373(10) . ?
C18 C19 1.365(10) . ?
C19 C20 1.397(9) . ?
C20 C21 1.390(9) . ?
C20 C22 1.491(10) . ?
P2 F9 1.553(9) . ?
P2 F10' 1.566(9) . ?
P2 F11 1.571(6) . ?
P2 F7 1.572(6) . ?
P2 F8 1.585(6) . ?
P2 F9' 1.592(12) . ?
P2 F12 1.614(6) . ?
P2 F10 1.640(8) . ?
P1 F4 1.558(6) . ?
P1 F5 1.568(5) . ?
P1 F1 1.583(6) . ?
P1 F6 1.589(5) . ?
P1 F2 1.602(5) . ?
P1 F3 1.605(6) . ?
N1S O1S 1.229(8) . ?
N1S O2S 1.231(9) . ?

loop_
_geom_torsion_atom_site_label_1
_geom_torsion_atom_site_label_2
_geom_torsion_atom_site_label_3
_geom_torsion_atom_site_label_4
_geom_torsion
_geom_torsion_site_symmetry_1
_geom_torsion_site_symmetry_2
_geom_torsion_site_symmetry_3
_geom_torsion_site_symmetry_4
_geom_torsion_publ_flag
N1 Ru1 S1 C10 -59.9(3) . . . . ?
N2 Ru1 S1 C10 -142.3(3) . . . . ?
S2 Ru1 S1 C10 119.4(3) . . . . ?
S4 Ru1 S1 C10 37.7(3) . . . . ?
S3 Ru1 S1 C10 67.4(10) . . . . ?
N1 Ru1 S1 C1 -171.2(3) . . . . ?
N2 Ru1 S1 C1 106.4(3) . . . . ?
S2 Ru1 S1 C1 8.2(3) . . . . ?
S4 Ru1 S1 C1 -73.6(3) . . . . ?
S3 Ru1 S1 C1 -43.8(10) . . . . ?
N1 Ru1 S2 C3 142(2) . . . . ?
N2 Ru1 S2 C3 40.7(3) . . . . ?
S4 Ru1 S2 C3 -138.3(3) . . . . ?
S3 Ru1 S2 C3 -51.8(3) . . . . ?
S1 Ru1 S2 C3 131.1(3) . . . . ?
N1 Ru1 S2 C2 28(2) . . . . ?
N2 Ru1 S2 C2 -72.6(4) . . . . ?
S4 Ru1 S2 C2 108.4(3) . . . . ?
S3 Ru1 S2 C2 -165.1(3) . . . . ?
S1 Ru1 S2 C2 17.8(3) . . . . ?
N1 Ru1 S3 C5 -143.8(3) . . . . ?
N2 Ru1 S3 C5 -61.3(3) . . . . ?
S2 Ru1 S3 C5 37.0(3) . . . . ?
S4 Ru1 S3 C5 118.7(3) . . . . ?
S1 Ru1 S3 C5 88.9(10) . . . . ?
N1 Ru1 S3 C6 107.6(3) . . . . ?
N2 Ru1 S3 C6 -169.9(3) . . . . ?
S2 Ru1 S3 C6 -71.5(3) . . . . ?
S4 Ru1 S3 C6 10.2(3) . . . . ?
S1 Ru1 S3 C6 -19.6(10) . . . . ?
N1 Ru1 S4 C8 38.4(3) . . . . ?
N2 Ru1 S4 C8 128(9) . . . . ?
S2 Ru1 S4 C8 -138.0(3) . . . . ?
S3 Ru1 S4 C8 130.3(3) . . . . ?
S1 Ru1 S4 C8 -51.5(3) . . . . ?
N1 Ru1 S4 C7 -75.6(3) . . . . ?
N2 Ru1 S4 C7 14(9) . . . . ?
S2 Ru1 S4 C7 108.0(3) . . . . ?
S3 Ru1 S4 C7 16.3(3) . . . . ?
S1 Ru1 S4 C7 -165.6(3) . . . . ?
N2 Ru1 N1 C15 -125.9(5) . . . . ?
S2 Ru1 N1 C15 133(2) . . . . ?
S4 Ru1 N1 C15 53.1(5) . . . . ?
S3 Ru1 N1 C15 -33.9(5) . . . . ?
S1 Ru1 N1 C15 143.2(5) . . . . ?
N2 Ru1 N1 C11 49.3(5) . . . . ?
S2 Ru1 N1 C11 -52(2) . . . . ?
S4 Ru1 N1 C11 -131.7(5) . . . . ?
S3 Ru1 N1 C11 141.3(5) . . . . ?
S1 Ru1 N1 C11 -41.6(5) . . . . ?
N1 Ru1 N2 C21 54.6(5) . . . . ?
S2 Ru1 N2 C21 -129.0(5) . . . . ?
S4 Ru1 N2 C21 -35(9) . . . . ?
S3 Ru1 N2 C21 -37.4(5) . . . . ?
S1 Ru1 N2 C21 144.4(5) . . . . ?
N1 Ru1 N2 C17 -116.6(5) . . . . ?
S2 Ru1 N2 C17 59.8(5) . . . . ?
S4 Ru1 N2 C17 154(8) . . . . ?
S3 Ru1 N2 C17 151.4(5) . . . . ?
S1 Ru1 N2 C17 -26.8(5) . . . . ?
C10 S1 C1 C2 -158.0(6) . . . . ?
Ru1 S1 C1 C2 -40.3(7) . . . . ?
S1 C1 C2 S2 58.7(8) . . . . ?
C3 S2 C2 C1 -163.7(6) . . . . ?
Ru1 S2 C2 C1 -47.8(7) . . . . ?
C2 S2 C3 C4 -173.9(6) . . . . ?
Ru1 S2 C3 C4 74.3(6) . . . . ?
S2 C3 C4 C5 -79.3(8) . . . . ?
C3 C4 C5 S3 67.6(9) . . . . ?
C6 S3 C5 C4 62.0(7) . . . . ?
Ru1 S3 C5 C4 -47.1(7) . . . . ?
C5 S3 C6 C7 -156.9(6) . . . . ?
Ru1 S3 C6 C7 -42.0(6) . . . . ?
S3 C6 C7 S4 58.1(6) . . . . ?
C8 S4 C7 C6 -161.5(5) . . . . ?
Ru1 S4 C7 C6 -45.8(6) . . . . ?
C7 S4 C8 C9 -170.2(5) . . . . ?
Ru1 S4 C8 C9 76.2(6) . . . . ?
S4 C8 C9 C10 -77.5(8) . . . . ?
C8 C9 C10 S1 63.1(9) . . . . ?
C1 S1 C10 C9 65.4(7) . . . . ?
Ru1 S1 C10 C9 -45.9(7) . . . . ?
C15 N1 C11 C12 -1.6(10) . . . . ?
Ru1 N1 C11 C12 -177.3(5) . . . . ?
N1 C11 C12 C13 -1.8(10) . . . . ?
N1 C11 C12 C16 172.4(6) . . . . ?
C11 C12 C13 C14 3.9(10) . . . . ?
C16 C12 C13 C14 -170.0(6) . . . . ?
C12 C13 C14 C15 -2.8(10) . . . . ?
C11 N1 C15 C14 2.9(10) . . . . ?
Ru1 N1 C15 C14 178.3(5) . . . . ?
C13 C14 C15 N1 -0.7(11) . . . . ?
C11 C12 C16 O1 -28.2(10) . . . . ?
C13 C12 C16 O1 145.7(7) . . . . ?
C11 C12 C16 N3 152.8(7) . . . . ?
C13 C12 C16 N3 -33.3(10) . . . . ?
C21 N2 C17 C18 0.6(9) . . . . ?
Ru1 N2 C17 C18 172.0(5) . . . . ?
N2 C17 C18 C19 0.2(10) . . . . ?
C17 C18 C19 C20 -0.3(9) . . . . ?
C18 C19 C20 C21 -0.5(9) . . . . ?
C18 C19 C20 C22 -176.0(6) . . . . ?
C17 N2 C21 C20 -1.5(9) . . . . ?
Ru1 N2 C21 C20 -173.2(5) . . . . ?
C19 C20 C21 N2 1.4(9) . . . . ?
C22 C20 C21 N2 177.2(6) . . . . ?
C21 C20 C22 O2 -20.7(9) . . . . ?
C19 C20 C22 O2 154.8(6) . . . . ?
C21 C20 C22 N4 160.0(6) . . . . ?
C19 C20 C22 N4 -24.4(9) . . . . ?
